data_4074096
loop_
_publ_author_name
'Balula, Salete S.'
'Coelho, Ana C.'
'Braga, Susana S.'
'Hazell, Alan'
'Valente, Anabela A.'
'Pillinger, Martyn'
'Seixas, Jo\~ao D.'
'Rom\~ao, Carlos C.'
'Gon\,calves, Isabel S.'

_publ_section_title
;
 Influence of Cyclodextrins on Catalytic Olefin Epoxidation with
 Metal--Carbonyl Compounds. Crystal Structure of the TRIMEB Complex with
 CpFe(CO)2Cl
;
_journal_issue 27
_journal_name_full Organometallics
_journal_page_first 6857
_journal_paper_doi 10.1021/om701025z
_journal_volume 26
_journal_year 2007
_chemical_formula_moiety 'C63 H112 O35, C7 H5 Cl1 Fe1 O2'
_chemical_formula_sum 'C70 H117 Cl Fe O37'
_chemical_formula_weight 1642.01
_chemical_name_common CpFeCl(CO)2TRIMEB
_chemical_name_systematic ?
_space_group_IT_number 19
_symmetry_cell_setting orthorhombic
_symmetry_space_group_name_Hall 'P 2ac 2ab'
_symmetry_space_group_name_H-M 'P 21 21 21'
_atom_type_scat_source IntTabIV
_cell_angle_alpha 90.0
_cell_angle_beta 90.0
_cell_angle_gamma 90.0
_cell_formula_units_Z 4
_cell_length_a 11.189(3)
_cell_length_b 25.149(6)
_cell_length_c 28.964(7)
_cell_measurement_reflns_used 4936
_cell_measurement_temperature 100
_cell_measurement_theta_max 26.3
_cell_measurement_theta_min 1.4
_cell_volume 8150(4)
_computing_cell_refinement 'SAINT (Bruker, 2003)'
_computing_data_collection 'Apex2 (Bruker-Nonius, 2003  )'
_computing_data_reduction 'SAINT (Bruker, 2003)'
_computing_molecular_graphics
;                                    
      ORTEP-III (Burnett & Johnson,   1996), KRYSTAL                      
;
_computing_publication_material KRYSTAL
_computing_structure_refinement 'modified ORFLS(1962), KRYSTAL'
_computing_structure_solution
;                                    
     SIR97 (Altomare et al., 1997 ) , KRYSTAL                             
;
_diffrn_ambient_temperature 100
_diffrn_measured_fraction_theta_full 0.997
_diffrn_measured_fraction_theta_max 0.997
_diffrn_measurement_device
;                                    
Bruker-Nonius X8Apex-II CCD          
diffractometer                       
;
_diffrn_measurement_method
;                                    
Thin-slice \w and \f scans           
;
_diffrn_radiation_monochromator graphite
_diffrn_radiation_source 'x-ray tube'
_diffrn_radiation_type 'Mo K\a'
_diffrn_radiation_wavelength 0.71073
_diffrn_reflns_av_R_equivalents 0.170
_diffrn_reflns_limit_h_max 13
_diffrn_reflns_limit_h_min -13
_diffrn_reflns_limit_k_max 31
_diffrn_reflns_limit_k_min -27
_diffrn_reflns_limit_l_max 36
_diffrn_reflns_limit_l_min -33
_diffrn_reflns_number 98473
_diffrn_reflns_reduction_process 98473
_diffrn_reflns_theta_full 26.27
_diffrn_reflns_theta_max 26.3
_diffrn_reflns_theta_min 1.4
_diffrn_standards_decay_% 0
_exptl_absorpt_coefficient_mu 0.3063
_exptl_absorpt_correction_type none
_exptl_absorpt_process_details none
_exptl_crystal_colour orange
_exptl_crystal_density_diffrn 1.338
_exptl_crystal_density_meas ?
_exptl_crystal_density_method 'not measured'
_exptl_crystal_description needle
_exptl_crystal_F_000 3504.0
_exptl_crystal_size_max 0.42
_exptl_crystal_size_mid 0.10
_exptl_crystal_size_min 0.09
_refine_diff_density_max 1.2(1)
_refine_diff_density_min -1.1(1)
_refine_ls_abs_structure_details
;                                    
Rogers factor refimed for 2612 Friedel pairs where both 
I(hkl) and I(-h,k,l) are greater than 3 sigma(I)
;
_refine_ls_abs_structure_Rogers 1.02(9)
_refine_ls_extinction_method none
_refine_ls_goodness_of_fit_ref 1.404
_refine_ls_hydrogen_treatment constr
_refine_ls_matrix_type full
_refine_ls_number_constraints 0
_refine_ls_number_parameters 395
_refine_ls_number_reflns 6527
_refine_ls_number_restraints 0
_refine_ls_R_factor_gt 0.080
_refine_ls_shift/su_max 0.00020
_refine_ls_shift/su_mean 0.00004
_refine_ls_structure_factor_coef F
_refine_ls_weighting_details
;                                    
w= 1/{[\s~cs~(F^2^)+B+(1+A)F^2^]^1/2^^- |F|}^2^                           
 where A = 0.0500 and B = 5.00
;
_refine_ls_weighting_scheme calc
_refine_ls_wR_factor_ref 0.090
_reflns_number_gt 6527
_reflns_number_total 16705
_reflns_threshold_expression 'I> 3.\s(I)      '
_cod_data_source_file om701025z-file003.cif
_cod_data_source_block TRIMEB
_cod_depositor_comments
;
The following automatic conversions were performed:

'_exptl_crystal_density_meas' value 'not measured' was changed to '?'
- the value is perceived as not measured.

Automatic conversion script
Id: cif_fix_values 3008 2015-01-20 13:52:24Z robertas 
;
_cod_original_cell_volume 8150(3)
_cod_original_formula_sum 'C70 H117 Cl1 Fe1 O37'
_cod_database_code 4074096

loop_
_symmetry_equiv_pos_as_xyz
+x,+y,+z
1/2-x,-y,1/2+z
-x,1/2+y,1/2-z
1/2+x,1/2-y,-z

loop_
_atom_site_aniso_label
_atom_site_aniso_U_11
_atom_site_aniso_U_22
_atom_site_aniso_U_33
_atom_site_aniso_U_12
_atom_site_aniso_U_13
_atom_site_aniso_U_23
C6a 0.066(2) 0.046(2) 0.032(2) 0.009(1) 0.008(1) 0.000(1)
O6a 0.088(3) 0.073(3) 0.047(3) 0.028(3) 0.022(2) 0.000(3)
Fe1a 0.047(1) 0.029(1) 0.034(1) -0.005(1) -0.002 -0.003(1)
Cl1a 0.067(2) 0.038(1) 0.054(1) -0.013(1) 0.004(1) 0.006(1)
C7a 0.072(2) 0.044(2) 0.054(1) -0.012(2) -0.022(1) -0.004(1)
O7a 0.102(3) 0.065(4) 0.077(2) -0.021(3) -0.046(2) -0.006(2)
C1a 0.062(3) 0.042(1) 0.045(1) 0.000(2) 0.003(1) -0.016(2)
H1a 0.078(4) 0.063(3) 0.042(1) 0.003(3) 0.012(2) -0.018(2)
C2a 0.056(2) 0.039(1) 0.069(3) 0.005(2) 0.000(2) -0.012(2)
H2a 0.059(3) 0.058(2) 0.095(4) 0.014(2) 0.007(2) -0.012(3)
C3a 0.058(3) 0.031(1) 0.068(3) -0.003(1) -0.013(2) 0.002(1)
H3a 0.070(5) 0.039(2) 0.084(4) -0.002(2) -0.023(3) 0.013(2)
C4a 0.054(3) 0.036(1) 0.057(3) -0.012(2) -0.010(2) 0.008(2)
H4a 0.060(4) 0.054(2) 0.069(5) -0.018(2) -0.007(3) 0.025(3)
C5a 0.054(2) 0.038(2) 0.045(2) -0.010(2) -0.009(2) -0.004(2)
H5a 0.057(2) 0.052(4) 0.050(4) -0.013(2) -0.015(3) 0.001(3)
C6b 0.064(2) 0.045(2) 0.059(2) -0.011(2) -0.023(1) -0.001(1)
O6b 0.088(3) 0.068(5) 0.085(3) -0.019(3) -0.046(2) 0.001(2)
Fe1b 0.046(1) 0.029(1) 0.036(1) -0.005(1) -0.003(1) -0.003(1)
Cl1b 0.058(3) 0.056(2) 0.080(3) 0.010(2) 0.010(2) -0.014(2)
C7b 0.057(3) 0.035(1) 0.057(3) -0.009(1) -0.011(2) 0.010(2)
O7b 0.076(6) 0.044(2) 0.086(5) -0.016(2) -0.018(4) 0.026(3)
C1b 0.055(2) 0.041(2) 0.029(1) -0.004(1) 0.004(1) 0.000(1)
H1b 0.071(4) 0.059(3) 0.030(1) -0.004(3) 0.006(2) -0.003(1)
C2b 0.046(1) 0.042(3) 0.035(2) -0.002(1) -0.001(1) 0.004(2)
H2b 0.049(2) 0.055(4) 0.050(4) -0.010(2) -0.009(2) 0.008(3)
C3b 0.058(1) 0.046(2) 0.034(2) 0.008(1) 0.009(1) 0.003(2)
H3b 0.070(2) 0.071(3) 0.041(3) 0.016(2) 0.019(2) 0.008(2)
C4b 0.076(2) 0.032(1) 0.039(2) 0.003(1) 0.001(1) -0.006(1)
H4b 0.109(4) 0.037(2) 0.052(2) 0.004(2) -0.007(2) -0.015(2)
C5b 0.062(2) 0.033(1) 0.042(1) -0.007(1) 0.004(1) 0.003(1)
H5b 0.073(2) 0.043(1) 0.063(2) -0.017(1) 0.005(1) 0.011(1)
O11 0.0255(5) 0.0243(4) 0.0265(3) -0.0004(4) -0.0009(3) -0.0015(3)
O15 0.0325(6) 0.0240(5) 0.0245(3) -0.0043(4) -0.0019(4) -0.0025(4)
O21 0.0288(5) 0.0238(4) 0.0263(3) 0.0001(4) -0.0002(4) 0.0012(4)
O25 0.0250(5) 0.0250(5) 0.0277(3) 0.0000(4) -0.0026(4) 0.0014(4)
O31 0.0378(6) 0.0252(4) 0.0265(4) -0.0001(4) 0.0018(4) 0.0001(3)
O35 0.0357(6) 0.0300(5) 0.0278(5) -0.0045(4) 0.0030(4) 0.0001(4)
O41 0.0436(6) 0.0222(4) 0.0271(3) 0.0009(4) 0.0024(4) 0.0003(3)
O45 0.0404(6) 0.0285(5) 0.0307(4) -0.0018(4) 0.0070(4) -0.0017(4)
O51 0.0425(5) 0.0214(4) 0.0241(3) 0.0020(4) -0.0006(4) 0.0030(3)
O55 0.0475(6) 0.0211(5) 0.0271(4) 0.0019(5) 0.0051(4) 0.0018(4)
O61 0.0405(5) 0.0272(4) 0.0208(4) -0.0026(4) -0.0029(4) 0.0013(3)
O65 0.0464(6) 0.0227(3) 0.0209(5) 0.0023(4) -0.0002(4) 0.0028(3)
O71 0.0320(5) 0.0310(4) 0.0243(3) -0.0054(4) -0.0016(4) -0.0035(4)
O75 0.0435(7) 0.0282(4) 0.0196(4) -0.0065(4) -0.0023(5) -0.0021(4)
C11 0.0289(6) 0.0251(5) 0.0263(3) -0.0035(4) -0.0003(4) -0.0029(4)
C12 0.0286(6) 0.0303(6) 0.0287(4) -0.0048(4) 0.0015(4) -0.0053(4)
O12 0.0267(5) 0.0329(6) 0.0323(5) -0.0020(5) 0.0026(5) -0.0060(5)
C17 0.1127(89) 0.0556(21) 0.1014(70) 0.0350(42) 0.0796(79) 0.0257(37)
C13 0.0276(5) 0.0327(5) 0.0285(4) -0.0045(4) 0.0003(4) -0.0052(4)
O13 0.0284(5) 0.0405(7) 0.0321(6) -0.0072(4) 0.0017(5) -0.0080(5)
C18 0.0264(5) 0.1053(81) 0.0713(47) -0.0117(11) -0.0056(9) 0.0373(62)
C14 0.0322(5) 0.0297(5) 0.0247(3) -0.0061(4) -0.0008(4) -0.0042(4)
C15 0.0318(6) 0.0250(4) 0.0237(3) -0.0030(4) -0.0022(4) -0.0022(4)
C16 0.0389(7) 0.0237(4) 0.0222(3) -0.0028(4) -0.0038(4) -0.0018(4)
O16 0.0372(7) 0.0232(4) 0.0311(38) 0.0014(5) -0.0051(5) 0.0009(8)
C19 0.0454(9) 0.0266(12) 0.0529(68) 0.0032(6) -0.0085(7) 0.0085(28)
C21 0.0276(5) 0.0245(5) 0.0269(3) -0.0017(4) -0.0013(4) 0.0016(4)
C22 0.0298(7) 0.0227(5) 0.0264(3) -0.0027(5) -0.0008(5) 0.0013(4)
O22 0.0344(9) 0.0223(6) 0.0262(4) -0.0035(6) 0.0010(5) 0.0014(5)
C27 0.0588(27) 0.0330(14) 0.0884(79) 0.0068(19) -0.0348(45) -0.0225(32)
C23 0.0280(6) 0.0227(5) 0.0268(3) -0.0011(4) -0.0001(4) -0.0002(4)
O23 0.0309(8) 0.0228(6) 0.0275(4) -0.0033(6) 0.0013(5) -0.0014(4)
C28 0.0439(34) 0.0343(29) 0.0356(18) 0.0084(31) 0.0118(24) 0.0045(23)
C24 0.0261(5) 0.0228(4) 0.0262(3) -0.0005(4) -0.0016(4) -0.0002(3)
C25 0.0242(5) 0.0234(4) 0.0265(3) 0.0013(3) -0.0022(4) 0.0007(3)
C26 0.0244(5) 0.0238(4) 0.0267(3) 0.0028(4) -0.0030(4) 0.0008(3)
O26 0.1181(71) 0.0254(4) 0.0453(14) 0.0119(7) 0.0390(31) 0.0044(4)
C29 0.2409(181) 0.0318(7) 0.0481(27) 0.0078(43) 0.0624(69) -0.0013(15)
C31 0.0410(7) 0.0267(4) 0.0260(5) -0.0028(4) 0.0027(4) 0.0000(4)
C32 0.0434(7) 0.0244(4) 0.0251(5) -0.0002(4) 0.0013(5) 0.0005(3)
O32 0.0497(9) 0.0233(3) 0.0254(6) 0.0031(4) -0.0003(5) 0.0002(3)
C37 0.1131(76) 0.0329(14) 0.0559(44) 0.0273(33) -0.0411(58) -0.0171(25)
C33 0.0361(6) 0.0237(3) 0.0258(4) 0.0018(4) 0.0004(4) 0.0008(3)
O33 0.0395(7) 0.0234(3) 0.0265(6) 0.0040(4) 0.0004(5) 0.0006(4)
C38 0.0389(11) 0.0283(10) 0.0528(61) 0.0033(10) 0.0088(24) -0.0096(24)
C34 0.0323(6) 0.0252(4) 0.0261(4) -0.0012(4) 0.0006(4) 0.0013(4)
C35 0.0300(5) 0.0281(4) 0.0279(4) -0.0020(4) 0.0011(4) 0.0009(4)
C36 0.0275(5) 0.0329(6) 0.0310(5) -0.0033(4) 0.0003(4) 0.0008(5)
O36 0.0306(15) 0.0357(8) 0.0313(21) -0.0073(9) 0.0002(17) 0.0012(10)
C39 0.0307(12) 0.0567(36) 0.0561(57) -0.0070(11) -0.0036(19) -0.0152(48)
C41 0.0470(6) 0.0246(5) 0.0285(4) -0.0020(4) 0.0057(4) -0.0011(4)
C42 0.0540(8) 0.0238(5) 0.0271(4) -0.0035(5) 0.0045(5) -0.0015(4)
O42 0.0625(10) 0.0210(5) 0.0262(4) -0.0023(5) 0.0013(5) -0.0009(5)
C47 0.0753(15) 0.0447(67) 0.0264(4) 0.0036(27) 0.0030(6) -0.0021(6)
C43 0.0492(7) 0.0237(4) 0.0263(4) -0.0013(4) 0.0024(4) -0.0007(4)
O43 0.0587(9) 0.0239(4) 0.0252(5) -0.0031(5) 0.0025(6) -0.0013(4)
C48 0.0655(11) 0.0219(3) 0.0228(56) 0.0011(5) -0.0009(13) -0.0008(5)
C44 0.0410(6) 0.0264(4) 0.0275(4) -0.0019(4) 0.0037(4) -0.0008(4)
C45 0.0354(5) 0.0273(4) 0.0292(4) -0.0002(4) 0.0042(3) -0.0007(3)
C46 0.0305(5) 0.0318(5) 0.0322(5) 0.0000(4) 0.0046(3) -0.0010(4)
O46 0.0445(27) 0.0316(5) 0.0500(27) 0.0025(4) -0.0125(26) 0.0002(4)
C49 0.0735(82) 0.0366(7) 0.0695(38) -0.0012(8) -0.0359(53) 0.0055(9)
C51 0.0486(7) 0.0200(5) 0.0248(3) 0.0010(5) 0.0013(4) 0.0030(4)
C52 0.0516(7) 0.0198(5) 0.0252(3) 0.0003(5) -0.0016(4) 0.0031(3)
O52 0.0524(7) 0.0221(6) 0.0255(3) 0.0000(6) -0.0060(5) 0.0038(4)
C57 0.0631(10) 0.0761(80) 0.0449(27) -0.0115(17) -0.0155(11) 0.0356(46)
C53 0.0470(6) 0.0204(4) 0.0260(3) 0.0018(4) -0.0017(4) 0.0021(3)
O53 0.0536(7) 0.0203(5) 0.0267(3) 0.0021(5) -0.0045(5) 0.0020(4)
C58 0.1248(100) 0.0484(36) 0.0316(6) 0.0490(60) 0.0093(23) 0.0115(14)
C54 0.0463(6) 0.0211(5) 0.0270(3) 0.0008(4) 0.0027(4) 0.0009(3)
C55 0.0420(5) 0.0225(4) 0.0280(4) 0.0024(4) 0.0045(4) 0.0010(3)
C56 0.0411(5) 0.0268(6) 0.0320(5) 0.0028(5) 0.0082(5) -0.0006(4)
O56 0.0479(6) 0.0386(42) 0.0350(7) -0.0002(6) 0.0118(6) 0.0014(15)
C59 0.0472(6) 0.0376(63) 0.0397(10) -0.0003(6) 0.0158(7) -0.0040(23)
C61 0.0475(6) 0.0250(4) 0.0192(5) -0.0021(4) -0.0017(5) 0.0025(3)
C62 0.0511(7) 0.0257(4) 0.0192(5) -0.0042(5) -0.0023(5) 0.0036(4)
O62 0.0527(8) 0.0309(6) 0.0194(5) -0.0086(6) -0.0045(6) 0.0032(5)
C67 0.0614(10) 0.0374(9) 0.0708(87) -0.0150(7) -0.0101(12) 0.0177(25)
C63 0.0475(6) 0.0242(4) 0.0213(3) -0.0019(5) -0.0027(4) 0.0038(4)
O63 0.0545(8) 0.0237(6) 0.0212(4) -0.0039(6) -0.0033(5) 0.0050(5)
C68 0.0605(15) 0.0562(68) 0.0235(4) 0.0065(30) -0.0091(7) 0.0016(10)
C64 0.0453(6) 0.0217(4) 0.0225(4) 0.0013(4) -0.0001(4) 0.0034(4)
C65 0.0408(5) 0.0223(3) 0.0229(4) 0.0033(4) 0.0000(4) 0.0026(3)
C66 0.0401(5) 0.0230(3) 0.0258(5) 0.0064(5) 0.0019(4) 0.0021(3)
O66 0.0365(5) 0.1857(109) 0.0270(5) 0.0025(6) 0.0006(4) -0.0073(7)
C69 0.0361(5) 0.1720(157) 0.0306(7) 0.0038(8) 0.0010(4) -0.0008(12)
C71 0.0389(6) 0.0325(5) 0.0220(4) -0.0089(4) -0.0015(4) -0.0039(4)
C72 0.0384(5) 0.0383(6) 0.0238(5) -0.0109(5) -0.0020(4) -0.0043(5)
O72 0.0342(5) 0.0456(8) 0.0289(7) -0.0116(5) -0.0017(4) -0.0065(6)
C77 0.0452(24) 0.0595(24) 0.0424(36) -0.0097(24) 0.0102(29) -0.0002(30)
C73 0.0366(5) 0.0349(5) 0.0234(4) -0.0069(4) -0.0035(4) -0.0018(4)
O73 0.0391(5) 0.0406(7) 0.0250(6) -0.0097(5) -0.0049(4) -0.0019(5)
C78 0.0488(40) 0.0478(24) 0.0352(25) -0.0155(31) -0.0168(32) 0.0066(25)
C74 0.0412(5) 0.0292(4) 0.0202(4) -0.0050(4) -0.0028(4) -0.0001(3)
C75 0.0397(5) 0.0262(4) 0.0204(4) -0.0025(4) -0.0026(4) -0.0003(3)
C76 0.0443(6) 0.0239(4) 0.0203(5) 0.0011(4) -0.0026(4) 0.0007(3)
O76 0.0547(9) 0.0246(5) 0.0247(37) -0.0003(4) -0.0026(6) -0.0009(11)
C79 0.0606(10) 0.0257(8) 0.0395(65) 0.0047(7) -0.0013(14) -0.0051(21)
H11 0.0308(7) 0.0242(6) 0.0265(3) -0.0049(5) 0.0002(4) -0.0030(4)
H12 0.0319(7) 0.0315(7) 0.0289(4) -0.0080(5) 0.0028(5) -0.0068(5)
H13 0.0253(5) 0.0320(5) 0.0289(4) -0.0017(4) -0.0007(4) -0.0042(4)
H14 0.0365(7) 0.0309(5) 0.0242(4) -0.0094(5) 0.0000(4) -0.0055(5)
H15 0.0287(5) 0.0245(3) 0.0242(3) -0.0007(4) -0.0025(3) -0.0013(3)
H16a 0.0409(7) 0.0243(4) 0.0212(4) -0.0031(4) -0.0035(4) -0.0017(4)
H16b 0.0436(9) 0.0236(4) 0.0216(4) -0.0053(5) -0.0039(5) -0.0026(5)
H21 0.0289(6) 0.0264(6) 0.0276(4) -0.0035(5) -0.0015(5) 0.0021(4)
H22 0.0309(8) 0.0228(7) 0.0267(3) -0.0043(6) -0.0019(5) 0.0016(4)
H23 0.0276(6) 0.0234(4) 0.0275(4) 0.0008(4) 0.0004(4) -0.0005(4)
H24 0.0280(6) 0.0224(5) 0.0261(3) -0.0017(4) -0.0026(4) 0.0000(3)
H25 0.0240(5) 0.0233(3) 0.0264(3) 0.0022(3) -0.0015(3) 0.0006(3)
H26a 0.0252(5) 0.0233(3) 0.0257(3) 0.0024(4) -0.0029(4) 0.0004(3)
H26b 0.0257(5) 0.0247(4) 0.0277(4) 0.0030(4) -0.0041(4) 0.0010(4)
H31 0.0468(8) 0.0279(4) 0.0258(6) -0.0052(5) 0.0039(5) -0.0007(4)
H32 0.0476(9) 0.0251(4) 0.0244(6) -0.0023(5) 0.0022(6) 0.0006(4)
H33 0.0331(5) 0.0234(3) 0.0263(4) 0.0033(4) -0.0004(4) 0.0007(3)
H34 0.0355(7) 0.0260(4) 0.0258(5) -0.0034(4) 0.0012(5) 0.0016(4)
H35 0.0281(5) 0.0268(4) 0.0278(4) 0.0001(4) 0.0007(3) 0.0008(3)
H36a 0.0271(5) 0.0362(7) 0.0333(6) -0.0033(4) 0.0012(4) 0.0001(5)
H36b 0.0255(5) 0.0315(6) 0.0311(5) -0.0016(4) -0.0012(4) 0.0012(4)
H41 0.0511(7) 0.0252(6) 0.0295(4) -0.0035(5) 0.0078(5) -0.0018(4)
H42 0.0580(9) 0.0261(6) 0.0279(5) -0.0068(6) 0.0072(5) -0.0027(5)
H43 0.0472(7) 0.0224(3) 0.0261(4) 0.0016(4) 0.0000(4) 0.0000(4)
H44 0.0434(6) 0.0293(5) 0.0284(5) -0.0048(5) 0.0056(4) -0.0016(4)
H45 0.0336(5) 0.0251(4) 0.0280(3) 0.0017(3) 0.0025(3) 0.0001(3)
H46a 0.0289(5) 0.0311(5) 0.0312(5) -0.0002(4) 0.0032(3) -0.0005(4)
H46b 0.0320(5) 0.0361(7) 0.0348(6) -0.0020(4) 0.0065(4) -0.0021(5)
H51 0.0533(8) 0.0195(5) 0.0241(3) -0.0002(6) 0.0018(4) 0.0037(4)
H52 0.0576(9) 0.0187(7) 0.0254(3) -0.0012(6) -0.0003(4) 0.0030(4)
H53 0.0419(5) 0.0214(4) 0.0259(3) 0.0030(4) -0.0027(4) 0.0021(3)
H54 0.0520(7) 0.0209(6) 0.0275(3) -0.0010(5) 0.0045(4) 0.0004(4)
H55a 0.0379(5) 0.0225(4) 0.0272(4) 0.0035(4) 0.0028(4) 0.0013(3)
H55b 0.0406(5) 0.0280(6) 0.0333(6) 0.0049(5) 0.0087(5) -0.0005(5)
H56 0.0378(5) 0.0283(6) 0.0325(5) 0.0026(4) 0.0076(4) -0.0009(4)
H61 0.0526(8) 0.0256(4) 0.0176(6) -0.0037(4) -0.0015(5) 0.0023(3)
H62 0.0571(9) 0.0242(4) 0.0180(6) -0.0042(5) -0.0009(6) 0.0043(4)
H63 0.0434(5) 0.0260(5) 0.0226(3) -0.0016(4) -0.0044(4) 0.0032(4)
H64 0.0498(7) 0.0209(4) 0.0227(4) 0.0016(5) 0.0018(5) 0.0037(4)
H65 0.0369(5) 0.0229(4) 0.0229(3) 0.0028(4) -0.0012(3) 0.0022(3)
H66a 0.0387(5) 0.0233(4) 0.0271(5) 0.0062(5) 0.0029(4) 0.0018(3)
H66b 0.0448(6) 0.0234(4) 0.0265(6) 0.0077(5) 0.0032(5) 0.0023(4)
H71 0.0424(7) 0.0341(5) 0.0218(5) -0.0122(5) -0.0006(5) -0.0054(5)
H72 0.0441(6) 0.0401(6) 0.0221(6) -0.0145(5) -0.0016(5) -0.0047(5)
H73 0.0324(5) 0.0339(5) 0.0250(4) -0.0041(4) -0.0038(3) -0.0017(4)
H74 0.0472(7) 0.0301(4) 0.0185(5) -0.0075(4) -0.0025(5) -0.0002(4)
H75 0.0346(5) 0.0258(4) 0.0218(3) -0.0009(4) -0.0027(3) -0.0003(3)
H76a 0.0446(7) 0.0235(3) 0.0210(5) 0.0021(4) -0.0034(5) 0.0004(4)
H76b 0.0416(6) 0.0234(4) 0.0216(5) 0.0033(4) -0.0021(4) 0.0013(3)
H17a 0.0289(7) 0.0396(9) 0.0390(8) -0.0009(6) 0.0062(7) -0.0091(7)
H17b 0.0293(6) 0.0422(10) 0.0379(7) -0.0059(6) 0.0063(7) -0.0105(7)
H17c 0.0320(8) 0.0347(10) 0.0345(6) -0.0065(7) 0.0066(7) -0.0086(6)
H18a 0.0259(5) 0.0529(10) 0.0401(9) -0.0058(5) 0.0011(5) -0.0105(7)
H18b 0.0241(5) 0.0448(8) 0.0379(7) -0.0006(4) 0.0003(5) -0.0080(6)
H18c 0.0253(5) 0.0439(7) 0.0345(6) -0.0031(4) -0.0015(4) -0.0068(5)
H19a 0.0440(8) 0.0250(5) 0.0276(6) 0.0063(6) -0.0090(6) 0.0004(6)
H19b 0.0498(11) 0.0227(5) 0.0241(5) 0.0010(6) -0.0087(7) -0.0007(6)
H19c 0.0490(9) 0.0233(4) 0.0236(6) 0.0035(6) -0.0073(6) -0.0002(5)
H27a 0.0433(14) 0.0223(8) 0.0251(5) -0.0079(8) 0.0023(7) 0.0028(7)
H27b 0.0392(13) 0.0225(9) 0.0260(4) -0.0090(8) -0.0002(7) 0.0028(6)
H27c 0.0376(11) 0.0250(8) 0.0260(5) -0.0082(7) -0.0002(7) 0.0030(6)
H28a 0.0353(11) 0.0256(9) 0.0310(5) -0.0038(7) 0.0056(6) -0.0039(6)
H28b 0.0351(10) 0.0239(7) 0.0295(5) -0.0013(6) 0.0041(6) -0.0018(5)
H28c 0.0308(7) 0.0272(6) 0.0315(6) 0.0005(6) 0.0038(6) -0.0035(5)
H29a 0.0258(5) 0.0255(4) 0.0285(4) 0.0057(4) -0.0006(3) 0.0010(3)
H29b 0.0267(5) 0.0261(4) 0.0290(4) 0.0066(4) -0.0025(4) 0.0010(3)
H29c 0.0262(5) 0.0237(3) 0.0260(3) 0.0049(4) -0.0020(3) 0.0010(3)
H37a 0.0647(13) 0.0233(4) 0.0264(9) 0.0076(5) -0.0026(7) -0.0001(4)
H37b 0.0576(12) 0.0235(3) 0.0260(9) 0.0061(5) -0.0005(7) 0.0003(4)
H37c 0.0652(13) 0.0235(3) 0.0236(9) 0.0010(5) 0.0008(8) 0.0000(4)
H38a 0.0382(7) 0.0259(4) 0.0305(7) 0.0086(5) 0.0002(6) -0.0009(4)
H38b 0.0351(6) 0.0255(4) 0.0296(6) 0.0085(5) -0.0017(4) -0.0005(4)
H38c 0.0314(6) 0.0244(3) 0.0283(5) 0.0052(4) -0.0001(4) -0.0003(4)
H39a 0.0331(7) 0.0466(12) 0.0363(10) -0.0132(8) -0.0005(7) 0.0009(8)
H39b 0.0275(5) 0.0457(12) 0.0388(9) -0.0072(6) -0.0022(7) 0.0006(8)
H39c 0.0307(5) 0.0474(11) 0.0379(10) -0.0105(6) 0.0017(6) -0.0007(8)
H47a 0.0783(14) 0.0186(7) 0.0261(4) -0.0048(8) 0.0001(6) -0.0010(6)
H47b 0.0768(13) 0.0218(8) 0.0267(4) -0.0092(8) 0.0061(7) -0.0030(6)
H47c 0.0679(11) 0.0205(7) 0.0271(3) -0.0057(7) 0.0048(6) -0.0014(5)
H48a 0.0739(14) 0.0220(3) 0.0243(7) 0.0001(6) -0.0012(8) -0.0011(5)
H48b 0.0687(12) 0.0212(4) 0.0256(6) 0.0018(5) -0.0028(6) -0.0007(5)
H48c 0.0599(10) 0.0221(3) 0.0259(6) 0.0041(5) -0.0028(6) -0.0002(4)
H49a 0.0264(5) 0.0349(6) 0.0369(7) 0.0074(5) 0.0019(4) -0.0005(5)
H49b 0.0257(5) 0.0404(8) 0.0400(8) 0.0042(4) 0.0036(4) -0.0017(5)
H49c 0.0244(5) 0.0334(6) 0.0345(6) 0.0042(4) 0.0008(4) -0.0001(4)
H57a 0.0611(10) 0.0259(9) 0.0282(4) -0.0007(8) -0.0127(7) 0.0047(5)
H57b 0.0625(10) 0.0220(8) 0.0276(4) 0.0005(7) -0.0099(6) 0.0038(5)
H57c 0.0667(12) 0.0203(9) 0.0258(3) -0.0029(8) -0.0076(6) 0.0049(4)
H58a 0.0577(8) 0.0224(5) 0.0289(5) 0.0059(6) -0.0093(6) 0.0016(5)
H58b 0.0471(6) 0.0243(5) 0.0288(4) 0.0061(5) -0.0087(5) 0.0018(4)
H58c 0.0481(7) 0.0218(4) 0.0273(4) 0.0048(5) -0.0052(4) 0.0012(4)
H59a 0.0527(7) 0.0371(13) 0.0414(8) -0.0029(7) 0.0191(8) -0.0056(8)
H59b 0.0436(6) 0.0379(10) 0.0405(8) -0.0007(5) 0.0150(6) -0.0046(7)
H59c 0.0460(6) 0.0373(11) 0.0421(9) 0.0030(6) 0.0163(7) -0.0042(7)
H67a 0.0612(10) 0.0387(8) 0.0178(9) -0.0170(8) -0.0051(8) 0.0023(6)
H67b 0.0673(12) 0.0310(6) 0.0148(8) -0.0135(7) -0.0026(8) 0.0041(6)
H67c 0.0601(10) 0.0326(6) 0.0159(8) -0.0127(6) -0.0028(7) 0.0020(5)
H68a 0.0613(11) 0.0274(9) 0.0230(4) -0.0072(8) -0.0083(6) 0.0060(6)
H68b 0.0546(8) 0.0317(8) 0.0231(4) -0.0077(7) -0.0085(6) 0.0047(6)
H68c 0.0514(7) 0.0286(7) 0.0250(4) -0.0035(6) -0.0088(6) 0.0044(5)
H69a 0.0345(5) 0.0277(4) 0.0310(7) 0.0109(6) -0.0009(4) 0.0010(4)
H69b 0.0403(5) 0.0283(4) 0.0321(8) 0.0127(6) 0.0016(5) 0.0010(4)
H69c 0.0336(5) 0.0284(4) 0.0322(6) 0.0100(5) 0.0021(4) 0.0007(4)
H77a 0.0345(5) 0.0581(12) 0.0355(10) -0.0169(6) 0.0012(6) -0.0115(8)
H77b 0.0427(7) 0.0546(10) 0.0292(9) -0.0215(7) 0.0009(6) -0.0102(8)
H77c 0.0392(6) 0.0477(9) 0.0287(7) -0.0175(6) 0.0018(6) -0.0098(7)
H78a 0.0392(5) 0.0449(9) 0.0291(7) -0.0080(5) -0.0088(5) -0.0008(6)
H78b 0.0329(5) 0.0419(7) 0.0302(6) -0.0038(4) -0.0076(4) -0.0017(5)
H78c 0.0376(5) 0.0353(6) 0.0255(4) -0.0043(4) -0.0066(4) 0.0005(4)
H79a 0.0688(13) 0.0232(3) 0.0179(11) 0.0040(5) -0.0015(8) 0.0019(4)
H79b 0.0564(9) 0.0232(3) 0.0214(9) 0.0066(5) -0.0008(6) 0.0021(4)
H79c 0.0604(10) 0.0236(3) 0.0214(10) 0.0072(6) -0.0031(7) 0.0014(4)

loop_
_atom_site_label
_atom_site_type_symbol
_atom_site_fract_x
_atom_site_fract_y
_atom_site_fract_z
_atom_site_U_iso_or_equiv
_atom_site_thermal_displace_type
_atom_site_occupancy
C6a C 0.312(1) 0.4559(4) 0.4197(3) 0.048(2) Uij 1
O6a O 0.234(1) 0.4783(4) 0.4337(3) 0.069(3) Uij 1
Fe1a Fe 0.4340(5) 0.4207(2) 0.3980(2) 0.037(1) Uij 1
Cl1a Cl 0.4851(4) 0.4918(2) 0.3551(2) 0.053(1) Uij 1
C7a C 0.538(1) 0.4399(4) 0.4399(3) 0.057(2) Uij 1
O7a O 0.604(1) 0.4520(5) 0.4667(3) 0.082(3) Uij 1
C1a C 0.440(1) 0.3763(5) 0.3371(4) 0.050(2) Uij 1
H1a H 0.458 0.3906 0.3075 0.061(3) Uij 1
C2a C 0.523(1) 0.3559(6) 0.3681(5) 0.055(2) Uij 1
H2a H 0.607 0.3537 0.3633 0.071(3) Uij 1
C3a C 0.462(1) 0.3391(5) 0.4072(4) 0.052(3) Uij 1
H3a H 0.497 0.3234 0.4339 0.064(4) Uij 1
C4a C 0.341(1) 0.3492(5) 0.4004(4) 0.049(3) Uij 1
H4a H 0.279 0.3416 0.4216 0.061(4) Uij 1
C5a C 0.328(1) 0.3722(5) 0.3571(4) 0.046(2) Uij 1
H5a H 0.255 0.3832 0.3435 0.053(4) Uij 1
O11 O 0.3834(6) 0.4399(3) 0.2138(2) 0.0255(4) Uij 1.
O15 O 0.3882(6) 0.5264(3) 0.1812(2) 0.0270(5) Uij 1.
O21 O 0.1500(6) 0.3076(3) 0.2511(2) 0.0263(4) Uij 1.
O25 O 0.0761(6) 0.3887(2) 0.2256(2) 0.0259(4) Uij 1.
O31 O 0.0651(7) 0.2892(3) 0.4022(2) 0.0298(5) Uij 1.
O35 O -0.0633(7) 0.2674(3) 0.3421(2) 0.0312(5) Uij 1.
O41 O 0.1155(7) 0.3910(3) 0.5227(2) 0.0310(4) Uij 1.
O45 O -0.0702(7) 0.3718(3) 0.4928(2) 0.0332(5) Uij 1.
O51 O 0.2932(7) 0.5507(3) 0.5265(2) 0.0293(4) Uij 1.
O55 O 0.1161(7) 0.5309(3) 0.5645(2) 0.0319(5) Uij 1.
O61 O 0.4788(6) 0.6388(3) 0.4223(2) 0.0295(4) Uij 1.
O65 O 0.2956(7) 0.6681(3) 0.4513(2) 0.0300(5) Uij 1.
O71 O 0.5643(6) 0.5805(3) 0.2787(2) 0.0291(4) Uij 1.
O75 O 0.4952(7) 0.6656(3) 0.2981(2) 0.0304(5) Uij 1.
C11 C 0.4337(10) 0.4731(4) 0.1805(3) 0.0268(5) Uij 1.
C12 C 0.5684(10) 0.4774(4) 0.1874(3) 0.0292(5) Uij 1.
O12 O 0.6186(6) 0.4250(3) 0.1894(2) 0.0306(6) Uij 1.
C17 C 0.7032(15) 0.4152(6) 0.1569(6) 0.0899(66) Uij 1.
C13 C 0.6055(10) 0.5078(4) 0.2295(4) 0.0296(5) Uij 1.
O13 O 0.7305(6) 0.5172(3) 0.2271(2) 0.0337(6) Uij 1.
C18 C 0.7955(12) 0.4910(6) 0.2611(5) 0.0676(54) Uij 1.
C14 C 0.5430(10) 0.5623(4) 0.2326(3) 0.0289(5) Uij 1.
C15 C 0.4078(10) 0.5541(4) 0.2243(3) 0.0268(4) Uij 1.
C16 C 0.3448(10) 0.6076(4) 0.2173(3) 0.0282(5) Uij 1.
O16 O 0.2175(6) 0.5974(3) 0.2210(2) 0.0305(22) Uij 1.
C19 C 0.1547(11) 0.6424(4) 0.2059(4) 0.0416(40) Uij 1.
C21 C 0.0946(9) 0.3344(4) 0.2136(3) 0.0263(5) Uij 1.
C22 C 0.1774(10) 0.3314(4) 0.1718(3) 0.0263(5) Uij 1.
O22 O 0.2039(6) 0.2783(3) 0.1592(2) 0.0276(7) Uij 1.
C27 C 0.1162(12) 0.2541(5) 0.1316(5) 0.0600(49) Uij 1.
C23 C 0.2942(10) 0.3606(4) 0.1806(4) 0.0258(5) Uij 1.
O23 O 0.3604(6) 0.3654(3) 0.1394(2) 0.0271(6) Uij 1.
C28 C 0.4522(11) 0.3255(4) 0.1344(4) 0.0379(28) Uij 1.
C24 C 0.2712(9) 0.4156(4) 0.1986(3) 0.0250(4) Uij 1.
C25 C 0.1856(9) 0.4143(4) 0.2401(3) 0.0247(4) Uij 1.
C26 C 0.1526(9) 0.4674(4) 0.2605(4) 0.0250(4) Uij 1.
O26 O 0.1040(9) 0.4576(3) 0.3055(3) 0.0629(42) Uij 1.
C29 C 0.0971(20) 0.5032(5) 0.3315(5) 0.1069(152) Uij 1.
C31 C 0.0199(10) 0.2473(4) 0.3752(4) 0.0312(5) Uij 1.
C32 C 0.1178(10) 0.2192(4) 0.3504(4) 0.0310(6) Uij 1.
O32 O 0.2022(7) 0.2003(3) 0.3841(2) 0.0328(6) Uij 1.
C37 C 0.2388(14) 0.1482(5) 0.3773(5) 0.0673(51) Uij 1.
C33 C 0.1767(10) 0.2530(4) 0.3146(4) 0.0285(5) Uij 1.
O33 O 0.2655(6) 0.2231(3) 0.2914(2) 0.0298(6) Uij 1.
C38 C 0.3752(10) 0.2501(4) 0.2842(4) 0.0400(36) Uij 1.
C34 C 0.0821(10) 0.2742(4) 0.2807(3) 0.0279(5) Uij 1.
C35 C -0.0143(10) 0.3033(4) 0.3094(4) 0.0287(5) Uij 1.
C36 C -0.1202(10) 0.3256(4) 0.2840(4) 0.0304(5) Uij 1.
O36 O -0.1726(6) 0.2871(3) 0.2542(2) 0.0325(16) Uij 1.
C39 C -0.2960(11) 0.2923(5) 0.2496(4) 0.0478(39) Uij 1.
C41 C 0.0102(11) 0.3619(4) 0.5290(4) 0.0334(5) Uij 1.
C42 C 0.0339(11) 0.3032(4) 0.5309(4) 0.0350(6) Uij 1.
O42 O 0.1243(7) 0.2887(3) 0.5639(2) 0.0366(7) Uij 1.
C47 C 0.0888(12) 0.2959(5) 0.6107(4) 0.0488(40) Uij 1.
C43 C 0.0779(11) 0.2812(4) 0.4841(3) 0.0331(5) Uij 1.
O43 O 0.0686(7) 0.2245(3) 0.4852(2) 0.0359(7) Uij 1.
C48 C 0.1814(11) 0.1976(4) 0.4945(4) 0.0368(33) Uij 1.
C44 C 0.0050(10) 0.3012(4) 0.4441(4) 0.0316(5) Uij 1.
C45 C -0.0221(10) 0.3594(4) 0.4470(4) 0.0307(5) Uij 1.
C46 C -0.1116(10) 0.3786(4) 0.4120(4) 0.0315(5) Uij 1.
O46 O -0.1071(7) 0.4368(3) 0.4112(3) 0.0420(22) Uij 1.
C49 C -0.1665(13) 0.4571(5) 0.3747(5) 0.0599(52) Uij 1.
C51 C 0.2404(11) 0.5376(4) 0.5696(4) 0.0312(5) Uij 1.
C52 C 0.2981(11) 0.4896(4) 0.5895(4) 0.0322(5) Uij 1.
O52 O 0.4230(7) 0.4975(3) 0.5941(2) 0.0333(6) Uij 1.
C57 C 0.4713(12) 0.4750(6) 0.6342(4) 0.0614(49) Uij 1.
C53 C 0.2702(10) 0.4413(4) 0.5588(4) 0.0311(5) Uij 1.
O53 O 0.3196(7) 0.3954(3) 0.5799(2) 0.0335(6) Uij 1.
C58 C 0.3826(14) 0.3607(5) 0.5514(4) 0.0683(61) Uij 1.
C54 C 0.1368(10) 0.4362(4) 0.5534(4) 0.0315(5) Uij 1.
C55 C 0.0849(10) 0.4882(4) 0.5336(4) 0.0308(5) Uij 1.
C56 C -0.0488(11) 0.4896(4) 0.5276(4) 0.0333(5) Uij 1.
O56 O -0.1042(7) 0.4739(3) 0.5685(2) 0.0405(25) Uij 1.
C59 C -0.2274(11) 0.4760(5) 0.5647(4) 0.0415(37) Uij 1.
C61 C 0.4198(11) 0.6762(4) 0.4500(3) 0.0306(5) Uij 1.
C62 C 0.4680(10) 0.6737(4) 0.4992(3) 0.0320(6) Uij 1.
O62 O 0.5901(7) 0.6815(3) 0.5030(2) 0.0343(6) Uij 1.
C67 C 0.6310(12) 0.7344(5) 0.4923(5) 0.0566(51) Uij 1.
C63 C 0.4349(11) 0.6232(4) 0.5223(3) 0.0310(5) Uij 1.
O63 O 0.4553(7) 0.6262(3) 0.5711(2) 0.0331(6) Uij 1.
C68 C 0.5687(12) 0.6065(5) 0.5861(4) 0.0467(40) Uij 1.
C64 C 0.3085(10) 0.6078(4) 0.5166(3) 0.0298(4) Uij 1.
C65 C 0.2654(10) 0.6152(4) 0.4660(3) 0.0286(4) Uij 1.
C66 C 0.1357(10) 0.6130(4) 0.4608(4) 0.0296(5) Uij 1.
O66 O 0.1140(8) 0.6095(5) 0.4102(3) 0.0831(63) Uij 1.
C69 C 0.0001(12) 0.6093(7) 0.3999(4) 0.0795(91) Uij 1.
C71 C 0.5938(10) 0.6345(4) 0.2855(3) 0.0311(5) Uij 1.
C72 C 0.6902(11) 0.6379(5) 0.3239(4) 0.0335(6) Uij 1.
O72 O 0.7902(7) 0.6059(3) 0.3153(2) 0.0362(7) Uij 1.
C77 C 0.8646(11) 0.6241(5) 0.2796(4) 0.0490(28) Uij 1.
C73 C 0.6366(10) 0.6231(4) 0.3707(3) 0.0316(5) Uij 1.
O73 O 0.7261(6) 0.6341(3) 0.4049(2) 0.0349(6) Uij 1.
C78 C 0.7297(11) 0.5946(5) 0.4400(4) 0.0439(31) Uij 1.
C74 C 0.5231(10) 0.6547(4) 0.3795(3) 0.0302(5) Uij 1.
C75 C 0.4358(11) 0.6471(4) 0.3396(3) 0.0288(4) Uij 1.
C76 C 0.3197(10) 0.6758(4) 0.3436(3) 0.0295(5) Uij 1.
O76 O 0.3397(7) 0.7306(3) 0.3570(2) 0.0347(22) Uij 1.
C79 C 0.2307(12) 0.7563(5) 0.3687(4) 0.0419(38) Uij 1.
H11 H 0.4190 0.4582 0.1509 0.0272(6) Uij 1.
H12 H 0.6009 0.4950 0.1612 0.0308(6) Uij 1.
H13 H 0.5877 0.4875 0.2564 0.0287(5) Uij 1.
H14 H 0.5754 0.5864 0.2106 0.0306(5) Uij 1.
H15 H 0.3728 0.5352 0.2493 0.0258(4) Uij 1.
H16a H 0.3693 0.6321 0.2404 0.0288(5) Uij 1.
H16b H 0.3632 0.6215 0.1877 0.0296(6) Uij 1.
H21 H 0.0202 0.3180 0.2066 0.0276(5) Uij 1.
H22 H 0.1384 0.3480 0.1465 0.0268(6) Uij 1.
H23 H 0.3399 0.3413 0.2026 0.0262(5) Uij 1.
H24 H 0.2371 0.4366 0.1748 0.0255(5) Uij 1.
H25 H 0.2209 0.3932 0.2637 0.0246(4) Uij 1.
H26a H 0.2216 0.4893 0.2629 0.0247(4) Uij 1.
H26b H 0.0948 0.4845 0.2416 0.0261(4) Uij 1.
H31 H -0.0200 0.2227 0.3947 0.0335(6) Uij 1.
H32 H 0.0843 0.1892 0.3353 0.0324(7) Uij 1.
H33 H 0.2139 0.2824 0.3295 0.0276(4) Uij 1.
H34 H 0.0475 0.2458 0.2638 0.0291(5) Uij 1.
H35 H 0.0231 0.3315 0.3257 0.0276(4) Uij 1.
H36a H -0.1783 0.3368 0.3058 0.0322(6) Uij 1.
H36b H -0.0950 0.3552 0.2661 0.0294(5) Uij 1.
H41 H -0.0258 0.3725 0.5572 0.0353(6) Uij 1.
H42 H -0.0383 0.2856 0.5389 0.0373(7) Uij 1.
H43 H 0.1592 0.2909 0.4797 0.0319(5) Uij 1.
H44 H -0.0688 0.2825 0.4441 0.0337(5) Uij 1.
H45 H 0.0502 0.3786 0.4429 0.0289(4) Uij 1.
H46a H -0.0919 0.3650 0.3823 0.0304(5) Uij 1.
H46b H -0.1894 0.3671 0.4204 0.0343(6) Uij 1.
H51 H 0.2536 0.5664 0.5902 0.0323(6) Uij 1.
H52 H 0.2654 0.4833 0.6193 0.0339(7) Uij 1.
H53 H 0.3056 0.4462 0.5293 0.0298(4) Uij 1.
H54 H 0.1018 0.4292 0.5827 0.0335(6) Uij 1.
H55a H 0.1211 0.4948 0.5045 0.0292(4) Uij 1.
H55b H -0.0730 0.5248 0.5201 0.0340(6) Uij 1.
H56 H -0.0712 0.4661 0.5035 0.0329(5) Uij 1.
H61 H 0.4349 0.7107 0.4380 0.0319(6) Uij 1.
H62 H 0.4305 0.7016 0.5160 0.0331(7) Uij 1.
H63 H 0.4835 0.5956 0.5100 0.0307(5) Uij 1.
H64 H 0.2598 0.6282 0.5368 0.0311(5) Uij 1.
H65 H 0.3083 0.5948 0.4439 0.0276(4) Uij 1.
H66a H 0.1043 0.5826 0.4761 0.0297(4) Uij 1.
H66b H 0.1000 0.6442 0.4731 0.0316(5) Uij 1.
H71 H 0.6264 0.6482 0.2576 0.0328(6) Uij 1.
H72 H 0.7166 0.6737 0.3256 0.0355(6) Uij 1.
H73 H 0.6185 0.5862 0.3710 0.0304(5) Uij 1.
H74 H 0.5434 0.6913 0.3813 0.0319(6) Uij 1.
H75 H 0.4199 0.6102 0.3363 0.0274(4) Uij 1.
H76a H 0.2799 0.6750 0.3146 0.0297(5) Uij 1.
H76b H 0.2715 0.6588 0.3662 0.0289(5) Uij 1.
H17a H 0.7321 0.3799 0.1604 0.0358(8) Uij 1.
H17b H 0.7674 0.4395 0.1605 0.0364(8) Uij 1.
H17c H 0.6693 0.4193 0.1270 0.0337(8) Uij 1.
H18a H 0.8780 0.4989 0.2576 0.0396(8) Uij 1.
H18b H 0.7835 0.4537 0.2583 0.0356(7) Uij 1.
H18c H 0.7692 0.5025 0.2907 0.0346(6) Uij 1.
H19a H 0.0712 0.6360 0.2083 0.0322(7) Uij 1.
H19b H 0.1748 0.6496 0.1747 0.0322(8) Uij 1.
H19c H 0.1755 0.6720 0.2246 0.0320(7) Uij 1.
H27a H 0.1399 0.2188 0.1245 0.0303(10) Uij 1.
H27b H 0.1069 0.2737 0.1038 0.0292(9) Uij 1.
H27c H 0.0424 0.2534 0.1478 0.0295(8) Uij 1.
H28a H 0.4934 0.3309 0.1061 0.0307(9) Uij 1.
H28b H 0.4167 0.2912 0.1345 0.0295(8) Uij 1.
H28c H 0.5070 0.3282 0.1593 0.0298(6) Uij 1.
H29a H 0.0645 0.4950 0.3609 0.0266(4) Uij 1.
H29b H 0.0472 0.5282 0.3163 0.0273(4) Uij 1.
H29c H 0.1748 0.5178 0.3352 0.0253(4) Uij 1.
H37a H 0.2941 0.1385 0.4008 0.0381(9) Uij 1.
H37b H 0.2760 0.1451 0.3480 0.0357(9) Uij 1.
H37c H 0.1714 0.1253 0.3786 0.0375(9) Uij 1.
H38a H 0.4293 0.2272 0.2685 0.0315(6) Uij 1.
H38b H 0.4082 0.2600 0.3132 0.0301(5) Uij 1.
H38c H 0.3616 0.2810 0.2662 0.0280(5) Uij 1.
H39a H -0.3252 0.2656 0.2293 0.0387(10) Uij 1.
H39b H -0.3142 0.3264 0.2373 0.0373(9) Uij 1.
H39c H -0.3327 0.2885 0.2790 0.0387(9) Uij 1.
H47a H 0.1524 0.2856 0.6306 0.0410(9) Uij 1.
H47b H 0.0206 0.2746 0.6170 0.0418(9) Uij 1.
H47c H 0.0700 0.3322 0.6159 0.0385(8) Uij 1.
H48a H 0.1689 0.1602 0.4948 0.0401(9) Uij 1.
H48b H 0.2110 0.2086 0.5238 0.0385(8) Uij 1.
H48c H 0.2377 0.2064 0.4712 0.0360(7) Uij 1.
H49a H -0.1616 0.4948 0.3754 0.0327(6) Uij 1.
H49b H -0.2479 0.4465 0.3761 0.0354(7) Uij 1.
H49c H -0.1317 0.4442 0.3469 0.0308(6) Uij 1.
H57a H 0.5549 0.4817 0.6352 0.0384(8) Uij 1.
H57b H 0.4577 0.4377 0.6340 0.0374(8) Uij 1.
H57c H 0.4342 0.4903 0.6605 0.0376(9) Uij 1.
H58a H 0.4114 0.3316 0.5691 0.0363(6) Uij 1.
H58b H 0.4481 0.3790 0.5378 0.0334(5) Uij 1.
H58c H 0.3312 0.3479 0.5277 0.0324(5) Uij 1.
H59a H -0.2626 0.4651 0.5930 0.0437(10) Uij 1.
H59b H -0.2528 0.4529 0.5407 0.0407(8) Uij 1.
H59c H -0.2514 0.5113 0.5579 0.0418(9) Uij 1.
H67a H 0.7154 0.7360 0.4957 0.0393(9) Uij 1.
H67b H 0.5945 0.7591 0.5127 0.0377(9) Uij 1.
H67c H 0.6102 0.7429 0.4613 0.0362(8) Uij 1.
H68a H 0.5748 0.6100 0.6186 0.0372(8) Uij 1.
H68b H 0.6307 0.6263 0.5717 0.0365(7) Uij 1.
H68c H 0.5760 0.5701 0.5778 0.0350(6) Uij 1.
H69a H -0.0092 0.6070 0.3674 0.0311(5) Uij 1.
H69b H -0.0358 0.6412 0.4108 0.0336(6) Uij 1.
H69c H -0.0373 0.5796 0.4141 0.0314(5) Uij 1.
H77a H 0.9300 0.6003 0.2760 0.0427(9) Uij 1.
H77b H 0.8938 0.6585 0.2871 0.0422(9) Uij 1.
H77c H 0.8204 0.6257 0.2516 0.0385(8) Uij 1.
H78a H 0.7899 0.6034 0.4619 0.0377(7) Uij 1.
H78b H 0.7472 0.5610 0.4266 0.0350(6) Uij 1.
H78c H 0.6544 0.5929 0.4551 0.0328(5) Uij 1.
H79a H 0.2465 0.7920 0.3773 0.0366(10) Uij 1.
H79b H 0.1940 0.7381 0.3937 0.0337(7) Uij 1.
H79c H 0.1786 0.7558 0.3427 0.0352(8) Uij 1.

loop_
_geom_angle_atom_site_label_1
_geom_angle_atom_site_label_2
_geom_angle_atom_site_label_3
_geom_angle
_geom_angle_publ_flag
Fe1a C6a O6a 179.9(12) no
Fe1a C7a O7a 179.9(12) no
Fe1b C6b O6b 179.9(12) no
Fe1b C7b O7b 179.9(13) no
C6a Fe1a Cl1a 89.8(4) no
Cl1a Fe1a C7a 89.8(4) no
C6a Fe1a C7a 97.5(5) no
C6b Fe1b C7b 97.5(5) no
C6b Fe1b Cl1b 89.8(4) no
Cl1b Fe1b C7b 89.8(4) no
C6a Fe1a C1a 127.0(5) no
C6a Fe1a C2a 156.2(6) no
C6a Fe1a C3a 124.6(7) no
C6a Fe1a C4a 92.0(6) no
C6a Fe1a C5a 93.2(5) no
Cl1a Fe1a C1a 87.1(4) no
Cl1a Fe1a C2a 105.6(5) no
Cl1a Fe1a C3a 144.2(5) no
Cl1a Fe1a C4a 146.4(5) no
Cl1a Fe1a C5a 107.3(4) no
C7a Fe1a C1a 135.4(5) no
C7a Fe1a C2a 100.6(6) no
C7a Fe1a C3a 94.7(6) no
C7a Fe1a C4a 123.1(6) no
C7a Fe1a C5a 159.9(6) no
C1a Fe1a C2a 38.8(3) no
C1a Fe1a C5a 39.0(3) no
C2a Fe1a C3a 38.7(2) no
C3a Fe1a C4a 38.9(3) no
C4a Fe1a C5a 39.1(2) no
Fe1a C1a H1a 124.6 no
Fe1a C1a C2a 71.1(5) no
Fe1a C1a C5a 70.0(5) no
Fe1a C2a H2a 125.0 no
Fe1a C2a C1a 70.1(5) no
Fe1a C2a C3a 70.4(5) no
Fe1a C3a H3a 124.8 no
Fe1a C3a C2a 70.9(5) no
Fe1a C3a C4a 69.9(5) no
Fe1a C4a H4a 124.2 no
Fe1a C4a C3a 71.2(5) no
Fe1a C4a C5a 70.3(5) no
Fe1a C5a H5a 124.0 no
Fe1a C5a C1a 71.0(5) no
Fe1a C5a C4a 70.6(5) no
C6b Fe1b C1b 138.4(10) no
C6b Fe1b C2b 153.5(11) no
C6b Fe1b C3b 114.3(12) no
C6b Fe1b C4b 89.5(11) no
C6b Fe1b C5b 101.5(11) no
Cl1b Fe1b C1b 88.7(8) no
Cl1b Fe1b C2b 114.6(9) no
Cl1b Fe1b C3b 153.3(10) no
Cl1b Fe1b C4b 137.1(10) no
Cl1b Fe1b C5b 100.4(9) no
C7b Fe1b C1b 124.1(10) no
C7b Fe1b C2b 93.3(9) no
C7b Fe1b C3b 97.9(10) no
C7b Fe1b C4b 132.8(10) no
C7b Fe1b C5b 158.4(10) no
C1b Fe1b C2b 39.4(6) no
C1b Fe1b C5b 38.4(6) no
C2b Fe1b C3b 39.8(5) no
C3b Fe1b C4b 39.0(5) no
C4b Fe1b C5b 38.2(5) no
Fe1b C1b H1b 124.7 no
Fe1b C1b C2b 68.2(11) no
Fe1b C1b C5b 72.6(11) no
Fe1b C2b H2b 122.6 no
Fe1b C2b C1b 72.4(12) no
Fe1b C2b C3b 70.7(11) no
Fe1b C3b H3b 123.2 no
Fe1b C3b C2b 69.5(11) no
Fe1b C3b C4b 72.9(11) no
Fe1b C4b H4b 125.7 no
Fe1b C4b H3b 79.5(12) no
Fe1b C4b C5b 71.8(11) no
Fe1b C5b C4b 70.0(11) no
C11 O11 C24 112.9(7) no
C11 O15 C15 114.1(8) no
C21 O21 C34 120.5(8) no
C21 O25 C25 112.0(8) no
C31 O31 C44 117.7(8) no
C31 O35 C35 115.0(8) no
C41 O41 C54 117.7(8) no
C41 O45 C45 113.7(8) no
C51 O51 C64 116.5(8) no
C51 O55 C55 113.2(8) no
C61 O61 C74 119.0(8) no
C61 O65 C65 112.0(8) no
C14 O71 C71 118.4(8) no
C71 O75 C75 113.4(8) no
O11 C11 O15 114.0(8) no
O11 C11 C12 110.6(9) no
O11 C11 H11 108.6 no
O15 C11 C12 106.4(8) no
O15 C11 H11 108.6 no
C12 C11 H11 108.6 no
C11 C12 O12 109.0(8) no
C11 C12 C13 114.7(9) no
C11 C12 H12 107.9 no
O12 C12 C13 109.1(9) no
O12 C12 H12 107.9 no
C13 C12 H12 107.9 no
C12 O12 C17 114.4(9) no
O12 C17 H17a 109.4 no
O12 C17 H17b 109.4 no
O12 C17 H17c 109.4 no
H17a C17 H17b 109.5 no
H17a C17 H17c 109.5 no
H17b C17 H17c 109.5 no
C12 C13 O13 108.5(9) no
C12 C13 C14 111.9(9) no
C12 C13 H13 109.6 no
O13 C13 C14 107.6(8) no
O13 C13 H13 109.6 no
C14 C13 H13 109.6 no
C13 O13 C18 113.7(9) no
O13 C18 H18a 109.4 no
O13 C18 H18b 109.4 no
O13 C18 H18c 109.4 no
H18a C18 H18b 109.5 no
H18a C18 H18c 109.5 no
H18b C18 H18c 109.5 no
O71 C14 C13 105.2(8) no
O71 C14 C15 110.4(8) no
O71 C14 H14 110.8 no
C13 C14 C15 108.5(8) no
C13 C14 H14 110.8 no
C15 C14 H14 110.8 no
O15 C15 C14 110.2(8) no
O15 C15 C16 103.8(8) no
O15 C15 H15 110.6 no
C14 C15 C16 110.8(8) no
C14 C15 H15 110.6 no
C16 C15 H15 110.6 no
C15 C16 O16 106.7(8) no
C15 C16 H16a 110.2 no
C15 C16 H16b 110.2 no
O16 C16 H16a 110.2 no
O16 C16 H16b 110.2 no
H16a C16 H16b 109.5 no
C16 O16 C19 109.1(8) no
O16 C19 H19a 109.4 no
O16 C19 H19b 109.4 no
O16 C19 H19c 109.4 no
H19a C19 H19b 109.5 no
H19a C19 H19c 109.5 no
H19b C19 H19c 109.5 no
O21 C21 O25 109.3(8) no
O21 C21 C22 108.5(8) no
O21 C21 H21 109.9 no
O25 C21 C22 109.2(8) no
O25 C21 H21 109.9 no
C22 C21 H21 109.9 no
C21 C22 O22 112.3(8) no
C21 C22 C23 111.4(8) no
C21 C22 H22 108.1 no
O22 C22 C23 108.6(8) no
O22 C22 H22 108.1 no
C23 C22 H22 108.1 no
C22 O22 C27 114.2(8) no
O22 C27 H27a 109.4 no
O22 C27 H27b 109.5 no
O22 C27 H27c 109.4 no
H27a C27 H27b 109.5 no
H27a C27 H27c 109.5 no
H27b C27 H27c 109.5 no
C22 C23 O23 110.5(8) no
C22 C23 C24 110.9(9) no
C22 C23 H23 109.2 no
O23 C23 C24 107.8(8) no
O23 C23 H23 109.2 no
C24 C23 H23 109.2 no
C23 O23 C28 113.5(8) no
O23 C28 H28a 109.4 no
O23 C28 H28b 109.4 no
O23 C28 H28c 109.4 no
H28a C28 H28b 109.5 no
H28a C28 H28c 109.5 no
H28b C28 H28c 109.5 no
O11 C24 C23 110.0(8) no
O11 C24 C25 108.0(8) no
O11 C24 H24 109.3 no
C23 C24 C25 111.0(9) no
C23 C24 H24 109.2 no
C25 C24 H24 109.2 no
O25 C25 C24 108.1(8) no
O25 C25 C26 107.6(8) no
O25 C25 H25 108.3 no
C24 C25 C26 116.1(9) no
C24 C25 H25 108.3 no
C26 C25 H25 108.3 no
C25 C26 O26 107.2(8) no
C25 C26 H26a 110.0 no
C25 C26 H26b 110.0 no
O26 C26 H26a 110.0 no
O26 C26 H26b 110.0 no
H26a C26 H26b 109.5 no
C26 O26 C29 112.1(9) no
O26 C29 H29a 109.4 no
O26 C29 H29b 109.4 no
O26 C29 H29c 109.4 no
H29a C29 H29b 109.5 no
H29a C29 H29c 109.5 no
H29b C29 H29c 109.5 no
O31 C31 O35 110.0(8) no
O31 C31 C32 111.0(9) no
O31 C31 H31 109.0 no
O35 C31 C32 108.8(8) no
O35 C31 H31 109.0 no
C32 C31 H31 109.0 no
C31 C32 O32 108.1(8) no
C31 C32 C33 113.0(9) no
C31 C32 H32 108.0 no
O32 C32 C33 111.6(9) no
O32 C32 H32 108.0 no
C33 C32 H32 108.0 no
C32 O32 C37 114.1(8) no
O32 C37 H37a 109.4 no
O32 C37 H37b 109.4 no
O32 C37 H37c 109.4 no
H37a C37 H37b 109.5 no
H37a C37 H37c 109.5 no
H37b C37 H37c 109.5 no
C32 C33 O33 109.7(8) no
C32 C33 C34 109.6(9) no
C32 C33 H33 108.7 no
O33 C33 C34 111.3(8) no
O33 C33 H33 108.7 no
C34 C33 H33 108.7 no
C33 O33 C38 115.0(8) no
O33 C38 H38a 109.4 no
O33 C38 H38b 109.4 no
O33 C38 H38c 109.4 no
H38a C38 H38b 109.5 no
H38a C38 H38c 109.5 no
H38b C38 H38c 109.5 no
O21 C34 C33 102.8(8) no
O21 C34 C35 114.7(8) no
O21 C34 H34 110.5 no
C33 C34 C35 107.6(8) no
C33 C34 H34 110.5 no
C35 C34 H34 110.5 no
O35 C35 C34 109.1(8) no
O35 C35 C36 105.0(8) no
O35 C35 H35 108.3 no
C34 C35 C36 117.6(8) no
C34 C35 H35 108.3 no
C36 C35 H35 108.3 no
C35 C36 O36 111.6(9) no
C35 C36 H36a 108.9 no
C35 C36 H36b 108.9 no
O36 C36 H36a 108.9 no
O36 C36 H36b 108.9 no
H36a C36 H36b 109.5 no
C36 O36 C39 113.7(8) no
O36 C39 H39a 109.4 no
O36 C39 H39b 109.4 no
O36 C39 H39c 109.4 no
H39a C39 H39b 109.5 no
H39a C39 H39c 109.5 no
H39b C39 H39c 109.5 no
O41 C41 O45 110.5(8) no
O41 C41 C42 111.8(9) no
O41 C41 H41 108.7 no
O45 C41 C42 108.4(9) no
O45 C41 H41 108.7 no
C42 C41 H41 108.7 no
C41 C42 O42 113.5(9) no
C41 C42 C43 112.1(9) no
C41 C42 H42 108.5 no
O42 C42 C43 105.5(9) no
O42 C42 H42 108.5 no
C43 C42 H42 108.5 no
C42 O42 C47 113.9(9) no
O42 C47 H47a 109.5 no
O42 C47 H47b 109.4 no
O42 C47 H47c 109.4 no
H47a C47 H47b 109.5 no
H47a C47 H47c 109.5 no
H47b C47 H47c 109.5 no
C42 C43 O43 108.4(8) no
C42 C43 C44 112.5(9) no
C42 C43 H43 109.3 no
O43 C43 C44 108.1(9) no
O43 C43 H43 109.3 no
C44 C43 H43 109.3 no
C43 O43 C48 113.8(8) no
O43 C48 H48a 109.4 no
O43 C48 H48b 109.4 no
O43 C48 H48c 109.4 no
H48a C48 H48b 109.5 no
H48a C48 H48c 109.5 no
H48b C48 H48c 109.5 no
O31 C44 C43 109.3(9) no
O31 C44 C45 110.6(8) no
O31 C44 H44 107.9 no
C43 C44 C45 113.2(9) no
C43 C44 H44 107.9 no
C45 C44 H44 107.9 no
O45 C45 C44 109.4(8) no
O45 C45 C46 107.3(8) no
O45 C45 H45 108.6 no
C44 C45 C46 114.2(9) no
C44 C45 H45 108.6 no
C46 C45 H45 108.6 no
C45 C46 O46 108.0(9) no
C45 C46 H46a 109.8 no
C45 C46 H46b 109.8 no
O46 C46 H46a 109.8 no
O46 C46 H46b 109.8 no
H46a C46 H46b 109.5 no
C46 O46 C49 111.9(9) no
O46 C49 H49a 109.4 no
O46 C49 H49b 109.5 no
O46 C49 H49c 109.4 no
H49a C49 H49b 109.5 no
H49a C49 H49c 109.5 no
H49b C49 H49c 109.5 no
O51 C51 O55 110.2(8) no
O51 C51 C52 110.4(9) no
O51 C51 H51 108.1 no
O55 C51 C52 111.9(9) no
O55 C51 H51 108.1 no
C52 C51 H51 108.1 no
C51 C52 O52 110.5(9) no
C51 C52 C53 109.2(9) no
C51 C52 H52 108.5 no
O52 C52 C53 111.5(9) no
O52 C52 H52 108.5 no
C53 C52 H52 108.5 no
C52 O52 C57 113.6(9) no
O52 C57 H57a 109.5 no
O52 C57 H57b 109.5 no
O52 C57 H57c 109.4 no
H57a C57 H57b 109.5 no
H57a C57 H57c 109.5 no
H57b C57 H57c 109.5 no
C52 C53 O53 108.2(8) no
C52 C53 C54 109.1(9) no
C52 C53 H53 109.4 no
O53 C53 C54 111.1(9) no
O53 C53 H53 109.4 no
C54 C53 H53 109.4 no
C53 O53 C58 116.7(8) no
O53 C58 H58a 109.4 no
O53 C58 H58b 109.4 no
O53 C58 H58c 109.4 no
H58a C58 H58b 109.5 no
H58a C58 H58c 109.5 no
H58b C58 H58c 109.5 no
O41 C54 C53 106.8(8) no
O41 C54 C55 111.8(8) no
O41 C54 H54 109.5 no
C53 C54 C55 109.8(9) no
C53 C54 H54 109.5 no
C55 C54 H54 109.5 no
O55 C55 C54 108.1(8) no
O55 C55 C56 107.2(8) no
O55 C55 H55a 108.5 no
C54 C55 C56 115.9(9) no
C54 C55 H55a 108.5 no
C56 C55 H55a 108.5 no
C55 C56 O56 109.7(9) no
C55 C56 H55b 109.4 no
C55 C56 H56 109.4 no
O56 C56 H55b 109.4 no
O56 C56 H56 109.4 no
H55b C56 H56 109.5 no
C56 O56 C59 111.4(9) no
O56 C59 H59a 109.4 no
O56 C59 H59b 109.4 no
O56 C59 H59c 109.4 no
H59a C59 H59b 109.5 no
H59a C59 H59c 109.5 no
H59b C59 H59c 109.5 no
O61 C61 O65 112.6(8) no
O61 C61 C62 110.0(9) no
O61 C61 H61 108.5 no
O65 C61 C62 108.6(9) no
O65 C61 H61 108.5 no
C62 C61 H61 108.5 no
C61 C62 O62 114.6(9) no
C61 C62 C63 111.5(9) no
C61 C62 H62 107.0 no
O62 C62 C63 109.4(9) no
O62 C62 H62 107.0 no
C63 C62 H62 107.0 no
C62 O62 C67 115.3(9) no
O62 C67 H67a 109.4 no
O62 C67 H67b 109.4 no
O62 C67 H67c 109.4 no
H67a C67 H67b 109.5 no
H67a C67 H67c 109.5 no
H67b C67 H67c 109.5 no
C62 C63 O63 111.0(8) no
C62 C63 C64 114.4(9) no
C62 C63 H63 108.4 no
O63 C63 C64 106.1(9) no
O63 C63 H63 108.4 no
C64 C63 H63 108.4 no
C63 O63 C68 114.9(8) no
O63 C68 H68a 109.4 no
O63 C68 H68b 109.5 no
O63 C68 H68c 109.4 no
H68a C68 H68b 109.5 no
H68a C68 H68c 109.5 no
H68b C68 H68c 109.5 no
O51 C64 C63 110.2(9) no
O51 C64 C65 105.3(8) no
O51 C64 H64 109.8 no
C63 C64 C65 111.8(9) no
C63 C64 H64 109.8 no
C65 C64 H64 109.8 no
O65 C65 C64 108.5(8) no
O65 C65 C66 103.8(9) no
O65 C65 H65 100.4 no
C64 C65 C66 113.6(9) no
C64 C65 H65 114.5 no
C66 C65 H65 114.5 no
C65 C66 O66 105.4(9) no
C65 C66 H66a 110.5 no
C65 C66 H66b 110.5 no
O66 C66 H66a 110.5 no
O66 C66 H66b 110.5 no
H66a C66 H66b 109.5 no
C66 O66 C69 112.6(9) no
O66 C69 H69a 109.4 no
O66 C69 H69b 109.4 no
O66 C69 H69c 109.4 no
H69a C69 H69b 109.5 no
H69a C69 H69c 109.5 no
H69b C69 H69c 109.5 no
O71 C71 O75 113.0(8) no
O71 C71 C72 108.3(9) no
O71 C71 H71 108.8 no
O75 C71 C72 109.2(8) no
O75 C71 H71 108.8 no
C72 C71 H71 108.8 no
C71 C72 O72 113.3(9) no
C71 C72 C73 110.5(9) no
C71 C72 H72 107.8 no
O72 C72 C73 109.4(9) no
O72 C72 H72 107.8 no
C73 C72 H72 107.8 no
C72 O72 C77 114.7(9) no
O72 C77 H77a 109.4 no
O72 C77 H77b 109.5 no
O72 C77 H77c 109.4 no
H77a C77 H77b 109.5 no
H77a C77 H77c 109.5 no
H77b C77 H77c 109.5 no
C72 C73 O73 106.9(9) no
C72 C73 C74 110.5(9) no
C72 C73 H73 109.3 no
O73 C73 C74 111.5(8) no
O73 C73 H73 109.3 no
C74 C73 H73 109.3 no
C73 O73 C78 112.2(8) no
O73 C78 H78a 109.5 no
O73 C78 H78b 109.4 no
O73 C78 H78c 109.4 no
H78a C78 H78b 109.5 no
H78a C78 H78c 109.5 no
H78b C78 H78c 109.5 no
O61 C74 C73 107.3(8) no
O61 C74 C75 114.3(9) no
O61 C74 H74 108.4 no
C73 C74 C75 110.0(9) no
C73 C74 H74 108.4 no
C75 C74 H74 108.4 no
O75 C75 C74 107.2(9) no
O75 C75 C76 107.9(8) no
O75 C75 H75 108.5 no
C74 C75 C76 116.0(9) no
C74 C75 H75 108.5 no
C76 C75 H75 108.5 no
C75 C76 O76 110.3(9) no
C75 C76 H76a 109.3 no
C75 C76 H76b 109.3 no
O76 C76 H76a 109.3 no
O76 C76 H76b 109.3 no
H76a C76 H76b 109.5 no
C76 O76 C79 111.3(8) no
O76 C79 H79a 109.4 no
O76 C79 H79b 109.4 no
O76 C79 H79c 109.5 no
H79a C79 H79b 109.5 no
H79a C79 H79c 109.5 no
H79b C79 H79c 109.5 no

loop_
_geom_bond_atom_site_label_1
_geom_bond_atom_site_label_2
_geom_bond_distance
_geom_bond_publ_flag
Fe1a Cl1a 2.252(6) no
Fe1a C1a 2.088(12) no
Fe1a C2a 2.100(13) no
Fe1a C3a 2.094(12) no
Fe1a C4a 2.079(13) no
Fe1a C5a 2.075(13) no
Fe1a C6a 1.747(9) no
Fe1a C7a 1.747(9) no
Fe1b Cl1b 2.252(6) no
Fe1b C1b 2.089(29) no
Fe1b C2b 2.036(30) no
Fe1b C3b 2.050(30) no
Fe1b C4b 2.112(28) no
Fe1b C5b 2.135(29) no
Fe1b C6b 1.747(9) no
Fe1b C7b 1.747(9) no
C6a O6a 1.115(10) no
C7a O7a 1.115(10) no
C6b O6b 1.115(10) no
C7b O7b 1.115(10) no
O11 C11 1.394(11) no
O11 C24 1.464(11) no
O15 C11 1.435(12) no
O15 C15 1.448(11) no
O21 C21 1.421(11) no
O21 C34 1.421(11) no
O25 C21 1.425(12) no
O25 C25 1.446(12) no
O31 C31 1.407(12) no
O31 C44 1.420(12) no
O35 C31 1.429(12) no
O35 C35 1.418(12) no
O41 C41 1.399(12) no
O41 C54 1.464(12) no
O45 C41 1.404(12) no
O45 C45 1.464(12) no
O51 C51 1.421(12) no
O51 C64 1.474(12) no
O55 C51 1.409(13) no
O55 C55 1.440(12) no
O61 C61 1.402(12) no
O61 C74 1.393(11) no
O65 C61 1.405(13) no
O65 C65 1.437(12) no
O71 C14 1.434(11) no
O71 C71 1.410(12) no
O75 C71 1.402(12) no
O75 C75 1.450(12) no
C11 C12 1.523(15) no
C11 H11 0.950 no
C12 O12 1.434(12) no
C12 C13 1.498(14) no
C12 H12 0.950 no
O12 C17 1.358(14) no
C17 H17a 0.950 no
C17 H17b 0.950 no
C17 H17c 0.950 no
C13 O13 1.420(12) no
C13 C14 1.541(15) no
C13 H13 0.950 no
O13 C18 1.389(14) no
C18 H18a 0.950 no
C18 H18b 0.950 no
C18 H18c 0.950 no
C14 C15 1.545(15) no
C14 H14 0.950 no
C15 C16 1.531(14) no
C15 H15 0.950 no
C16 O16 1.452(12) no
C16 H16a 0.950 no
C16 H16b 0.950 no
O16 C19 1.402(12) no
C19 H19a 0.950 no
C19 H19b 0.950 no
C19 H19c 0.950 no
C21 C22 1.525(14) no
C21 H21 0.950 no
C22 O22 1.416(12) no
C22 C23 1.520(14) no
C22 H22 0.950 no
O22 C27 1.405(13) no
C27 H27a 0.950 no
C27 H27b 0.950 no
C27 H27c 0.950 no
C23 O23 1.411(12) no
C23 C24 1.500(14) no
C23 H23 0.950 no
O23 C28 1.443(12) no
C28 H28a 0.950 no
C28 H28b 0.950 no
C28 H28c 0.950 no
C24 C25 1.538(14) no
C24 H24 0.950 no
C25 C26 1.507(14) no
C25 H25 0.950 no
C26 O26 1.433(12) no
C26 H26a 0.950 no
C26 H26b 0.950 no
O26 C29 1.374(14) no
C29 H29a 0.950 no
C29 H29b 0.950 no
C29 H29c 0.950 no
C31 C32 1.488(14) no
C31 H31 0.950 no
C32 O32 1.441(12) no
C32 C33 1.493(14) no
C32 H32 0.950 no
O32 C37 1.388(13) no
C37 H37a 0.950 no
C37 H37b 0.950 no
C37 H37c 0.950 no
C33 O33 1.416(12) no
C33 C34 1.539(14) no
C33 H33 0.950 no
O33 C38 1.417(12) no
C38 H38a 0.950 no
C38 H38b 0.950 no
C38 H38c 0.950 no
C34 C35 1.545(14) no
C34 H34 0.950 no
C35 C36 1.503(14) no
C35 H35 0.950 no
C36 O36 1.423(12) no
C36 H36a 0.950 no
C36 H36b 0.950 no
O36 C39 1.393(13) no
C39 H39a 0.950 no
C39 H39b 0.950 no
C39 H39c 0.950 no
C41 C42 1.499(15) no
C41 H41 0.950 no
C42 O42 1.437(13) no
C42 C43 1.546(14) no
C42 H42 0.950 no
O42 C47 1.426(12) no
C47 H47a 0.950 no
C47 H47b 0.950 no
C47 H47c 0.950 no
C43 O43 1.431(12) no
C43 C44 1.503(14) no
C43 H43 0.950 no
O43 C48 1.458(13) no
C48 H48a 0.950 no
C48 H48b 0.950 no
C48 H48c 0.950 no
C44 C45 1.497(14) no
C44 H44 0.950 no
C45 C46 1.506(14) no
C45 H45 0.950 no
C46 O46 1.464(12) no
C46 H46a 0.950 no
C46 H46b 0.950 no
O46 C49 1.348(14) no
C49 H49a 0.950 no
C49 H49b 0.950 no
C49 H49c 0.950 no
C51 C52 1.487(14) no
C51 H51 0.950 no
C52 O52 1.418(13) no
C52 C53 1.538(14) no
C52 H52 0.950 no
O52 C57 1.400(13) no
C57 H57a 0.950 no
C57 H57b 0.950 no
C57 H57c 0.950 no
C53 O53 1.418(12) no
C53 C54 1.507(15) no
C53 H53 0.950 no
O53 C58 1.393(13) no
C58 H58a 0.950 no
C58 H58b 0.950 no
C58 H58c 0.950 no
C54 C55 1.542(14) no
C54 H54 0.950 no
C55 C56 1.506(16) no
C55 H55a 0.950 no
C56 O56 1.394(12) no
C56 H55b 0.950 no
C56 H56 0.950 no
O56 C59 1.384(14) no
C59 H59a 0.950 no
C59 H59b 0.950 no
C59 H59c 0.950 no
C61 C62 1.525(14) no
C61 H61 0.950 no
C62 O62 1.384(13) no
C62 C63 1.483(14) no
C62 H62 0.950 no
O62 C67 1.440(13) no
C67 H67a 0.950 no
C67 H67b 0.950 no
C67 H67c 0.950 no
C63 O63 1.434(11) no
C63 C64 1.476(15) no
C63 H63 0.950 no
O63 C68 1.430(14) no
C68 H68a 0.950 no
C68 H68b 0.950 no
C68 H68c 0.950 no
C64 C65 1.553(14) no
C64 H64 0.950 no
C65 C66 1.459(15) no
C65 H65 0.950 no
C66 O66 1.488(13) no
C66 H66a 0.950 no
C66 H66b 0.950 no
O66 C69 1.309(14) no
C69 H69a 0.950 no
C69 H69b 0.950 no
C69 H69c 0.950 no
C71 C72 1.553(15) no
C71 H71 0.950 no
C72 O72 1.400(13) no
C72 C73 1.527(14) no
C72 H72 0.950 no
O72 C77 1.404(13) no
C77 H77a 0.950 no
C77 H77b 0.950 no
C77 H77c 0.950 no
C73 O73 1.435(12) no
C73 C74 1.520(15) no
C73 H73 0.950 no
O73 C78 1.425(13) no
C78 H78a 0.950 no
C78 H78b 0.950 no
C78 H78c 0.950 no
C74 C75 1.525(14) no
C74 H74 0.950 no
C75 C76 1.491(15) no
C75 H75 0.950 no
C76 O76 1.448(12) no
C76 H76a 0.950 no
C76 H76b 0.950 no
O76 C79 1.421(13) no
C79 H79a 0.950 no
C79 H79b 0.950 no
C79 H79c 0.950 no
